data_7208484
loop_
_publ_author_name
'Enr\'iquez, Adriana Cruz'
'P\'erez, Marely G. Figueroa'
'S\'anchez, Jorge L. Almaral'
'H\"opfl, Herbert'
'Parra-Hake, Miguel'
'Campos-Gaxiola, Jos\'e J.'

_publ_section_title
;
 Supramolecular networks in organic--inorganic hybrid materials from
 perchlorometalate(ii) salts and 2,4,5-tri(4-pyridyl)imidazole
;
_journal_issue 19
_journal_name_full CrystEngComm
_journal_page_first 6146
_journal_paper_doi 10.1039/c2ce25476j
_journal_volume 14
_journal_year 2012
_chemical_formula_moiety 'C18 H16 N5, Cl4 Cu, Cl'
_chemical_formula_sum 'C18 H16 Cl5 Cu N5'
_chemical_formula_weight 543.15
_chemical_name_systematic
;
?
;
_space_group_IT_number 14
_symmetry_cell_setting monoclinic
_symmetry_space_group_name_Hall '-P 2ybc'
_symmetry_space_group_name_H-M 'P 1 21/c 1'
_atom_sites_solution_hydrogens geom
_atom_sites_solution_primary direct
_atom_sites_solution_secondary difmap
_audit_creation_method SHELXL-97
_cell_angle_alpha 90.00
_cell_angle_beta 92.407(2)
_cell_angle_gamma 90.00
_cell_formula_units_Z 4
_cell_length_a 6.9399(8)
_cell_length_b 14.5758(17)
_cell_length_c 21.126(3)
_cell_measurement_reflns_used 9953
_cell_measurement_temperature 100(2)
_cell_measurement_theta_max 28.24
_cell_measurement_theta_min 2.38
_cell_volume 2135.1(5)
_computing_cell_refinement 'Bruker SAINT'
_computing_data_collection 'Bruker SMART'
_computing_data_reduction 'Bruker SAINT'
_computing_molecular_graphics 'Bruker SHELXTL'
_computing_publication_material 'Bruker SHELXTL'
_computing_structure_refinement 'SHELXL-97 (Sheldrick, 1997)'
_computing_structure_solution 'SHELXS-97 (Sheldrick, 1990)'
_diffrn_ambient_temperature 100(2)
_diffrn_measured_fraction_theta_full 1.000
_diffrn_measured_fraction_theta_max 1.000
_diffrn_measurement_device_type 'CCD area detector'
_diffrn_measurement_method 'phi and omega scans'
_diffrn_radiation_monochromator graphite
_diffrn_radiation_source 'fine-focus sealed tube'
_diffrn_radiation_type MoK\a
_diffrn_radiation_wavelength 0.71073
_diffrn_reflns_av_R_equivalents 0.0351
_diffrn_reflns_av_sigmaI/netI 0.0250
_diffrn_reflns_limit_h_max 8
_diffrn_reflns_limit_h_min -8
_diffrn_reflns_limit_k_max 17
_diffrn_reflns_limit_k_min -17
_diffrn_reflns_limit_l_max 25
_diffrn_reflns_limit_l_min -25
_diffrn_reflns_number 20227
_diffrn_reflns_theta_full 25.00
_diffrn_reflns_theta_max 25.00
_diffrn_reflns_theta_min 1.70
_exptl_absorpt_coefficient_mu 1.665
_exptl_absorpt_correction_T_max 0.66
_exptl_absorpt_correction_T_min 0.62
_exptl_absorpt_correction_type multi-scan
_exptl_absorpt_process_details SADABS
_exptl_crystal_colour 'light orange'
_exptl_crystal_density_diffrn 1.690
_exptl_crystal_density_method 'not measured'
_exptl_crystal_description 'rectangular prism'
_exptl_crystal_F_000 1092
_exptl_crystal_size_max 0.32
_exptl_crystal_size_mid 0.30
_exptl_crystal_size_min 0.27
_refine_diff_density_max 0.596
_refine_diff_density_min -0.313
_refine_diff_density_rms 0.088
_refine_ls_extinction_method none
_refine_ls_goodness_of_fit_ref 1.218
_refine_ls_hydrogen_treatment mixed
_refine_ls_matrix_type full
_refine_ls_number_parameters 274
_refine_ls_number_reflns 3766
_refine_ls_number_restraints 4
_refine_ls_restrained_S_all 1.217
_refine_ls_R_factor_all 0.0410
_refine_ls_R_factor_gt 0.0383
_refine_ls_shift/su_max 0.001
_refine_ls_shift/su_mean 0.000
_refine_ls_structure_factor_coef Fsqd
_refine_ls_weighting_details 'calc w=1/[\s^2^(Fo^2^)+(0.0304P)^2^+3.6711P] where P=(Fo^2^+2Fc^2^)/3'
_refine_ls_weighting_scheme calc
_refine_ls_wR_factor_gt 0.0839
_refine_ls_wR_factor_ref 0.0851
_reflns_number_gt 3600
_reflns_number_total 3766
_reflns_threshold_expression >2sigma(I)
_cod_data_source_file c2ce25476j.txt
_cod_data_source_block j5crachm
_cod_depositor_comments
;
The following automatic conversions were performed:

'_symmetry_cell_setting' value 'Monoclinic' changed to 'monoclinic'
according to /home/saulius/struct/CIF-dictionaries/cif_core.dic
dictionary named 'cif_core.dic' version 2.4.1 from 2010-06-29.

Automatic conversion script
Id: cif_fix_values 1891 2012-01-12 08:04:46Z andrius 
;
_cod_original_cell_volume 2135.1(4)
_cod_original_sg_symbol_H-M P2(1)/c
_cod_database_code 7208484

loop_
_symmetry_equiv_pos_as_xyz
'x, y, z'
'-x, y+1/2, -z+1/2'
'-x, -y, -z'
'x, -y-1/2, z-1/2'

loop_
_atom_site_label
_atom_site_type_symbol
_atom_site_fract_x
_atom_site_fract_y
_atom_site_fract_z
_atom_site_U_iso_or_equiv
_atom_site_adp_type
_atom_site_occupancy
_atom_site_symmetry_multiplicity
_atom_site_calc_flag
_atom_site_refinement_flags
Cu1 Cu 0.04796(5) 0.28954(3) 0.112689(18) 0.01484(12) Uani 1 1 d .
Cl1 Cl 0.32654(11) 0.24400(5) 0.07172(4) 0.02152(19) Uani 1 1 d .
Cl2 Cl -0.04308(11) 0.38549(5) 0.03210(4) 0.01753(18) Uani 1 1 d .
Cl3 Cl -0.06302(13) 0.37294(5) 0.19177(4) 0.0257(2) Uani 1 1 d .
Cl4 Cl -0.04665(10) 0.15019(5) 0.14716(3) 0.01566(17) Uani 1 1 d .
Cl5 Cl 0.63627(10) 0.58007(5) 0.62209(4) 0.01628(17) Uani 1 1 d .
N1 N 1.0478(4) 0.27766(17) 0.34489(12) 0.0146(5) Uani 1 1 d D
H1' H 1.123(4) 0.3225(15) 0.3501(17) 0.022 Uiso 1 1 d D
N2 N 0.9402(3) 0.13628(17) 0.32670(12) 0.0145(5) Uani 1 1 d .
N3 N 1.5626(4) 0.1324(2) 0.21360(13) 0.0239(7) Uani 1 1 d D
H3' H 1.663(3) 0.121(3) 0.1940(16) 0.036 Uiso 1 1 d D
N4 N 0.7295(4) 0.48176(18) 0.50034(13) 0.0157(6) Uani 1 1 d D
H4' H 0.707(5) 0.5244(17) 0.5258(13) 0.024 Uiso 1 1 d D
N5 N 0.3471(4) 0.02712(19) 0.42745(13) 0.0196(6) Uani 1 1 d D
H5' H 0.250(3) -0.003(2) 0.4381(17) 0.029 Uiso 1 1 d D
C1 C 1.0753(4) 0.1971(2) 0.31440(14) 0.0137(6) Uani 1 1 d .
C2 C 0.8877(4) 0.2678(2) 0.38025(14) 0.0126(6) Uani 1 1 d .
C3 C 0.8219(4) 0.1793(2) 0.36774(14) 0.0129(6) Uani 1 1 d .
C4 C 1.2424(4) 0.1774(2) 0.27665(14) 0.0142(6) Uani 1 1 d .
C5 C 1.3710(5) 0.2450(2) 0.25913(15) 0.0199(7) Uani 1 1 d .
H5 H 1.3479 0.3075 0.2690 0.024 Uiso 1 1 calc R
C6 C 1.5330(5) 0.2203(3) 0.22710(15) 0.0235(8) Uani 1 1 d .
H6 H 1.6223 0.2657 0.2148 0.028 Uiso 1 1 calc R
C7 C 1.4399(5) 0.0655(2) 0.22844(15) 0.0228(7) Uani 1 1 d .
H7 H 1.4653 0.0038 0.2168 0.027 Uiso 1 1 calc R
C8 C 1.2784(4) 0.0862(2) 0.26029(14) 0.0177(7) Uani 1 1 d .
H8 H 1.1912 0.0392 0.2712 0.021 Uiso 1 1 calc R
C9 C 0.8301(4) 0.3426(2) 0.42190(14) 0.0133(6) Uani 1 1 d .
C10 C 0.8603(4) 0.4342(2) 0.40530(15) 0.0148(6) Uani 1 1 d .
H10 H 0.9166 0.4487 0.3663 0.018 Uiso 1 1 calc R
C11 C 0.8086(4) 0.5031(2) 0.44548(15) 0.0162(7) Uani 1 1 d .
H11 H 0.8287 0.5654 0.4345 0.019 Uiso 1 1 calc R
C12 C 0.6983(4) 0.3954(2) 0.51781(15) 0.0157(6) Uani 1 1 d .
H12 H 0.6405 0.3833 0.5569 0.019 Uiso 1 1 calc R
C13 C 0.7488(4) 0.3239(2) 0.47997(14) 0.0137(6) Uani 1 1 d .
H13 H 0.7289 0.2623 0.4930 0.016 Uiso 1 1 calc R
C14 C 0.6542(4) 0.1287(2) 0.38960(14) 0.0146(6) Uani 1 1 d .
C15 C 0.4904(4) 0.1713(2) 0.41211(14) 0.0147(6) Uani 1 1 d .
H15 H 0.4832 0.2363 0.4141 0.018 Uiso 1 1 calc R
C16 C 0.3390(4) 0.1184(2) 0.43148(14) 0.0177(7) Uani 1 1 d .
H16 H 0.2285 0.1470 0.4477 0.021 Uiso 1 1 calc R
C17 C 0.5005(5) -0.0169(2) 0.40536(16) 0.0212(7) Uani 1 1 d .
H17 H 0.5010 -0.0820 0.4030 0.025 Uiso 1 1 calc R
C18 C 0.6569(4) 0.0322(2) 0.38619(15) 0.0172(7) Uani 1 1 d .
H18 H 0.7659 0.0013 0.3708 0.021 Uiso 1 1 calc R

loop_
_atom_site_aniso_label
_atom_site_aniso_U_11
_atom_site_aniso_U_22
_atom_site_aniso_U_33
_atom_site_aniso_U_23
_atom_site_aniso_U_13
_atom_site_aniso_U_12
Cu1 0.0140(2) 0.0131(2) 0.0179(2) -0.00031(15) 0.00608(15) 0.00133(14)
Cl1 0.0157(4) 0.0191(4) 0.0306(4) 0.0034(3) 0.0107(3) 0.0034(3)
Cl2 0.0175(4) 0.0152(4) 0.0204(4) 0.0018(3) 0.0066(3) 0.0045(3)
Cl3 0.0360(5) 0.0186(4) 0.0234(4) -0.0044(3) 0.0120(4) 0.0021(3)
Cl4 0.0135(4) 0.0149(4) 0.0188(4) 0.0003(3) 0.0044(3) -0.0006(3)
Cl5 0.0142(4) 0.0157(4) 0.0192(4) -0.0023(3) 0.0050(3) -0.0028(3)
N1 0.0125(13) 0.0140(13) 0.0174(13) -0.0009(11) 0.0042(11) -0.0030(10)
N2 0.0101(12) 0.0166(13) 0.0170(14) -0.0009(11) 0.0032(10) 0.0004(10)
N3 0.0143(14) 0.0399(18) 0.0181(15) -0.0008(13) 0.0070(11) 0.0062(13)
N4 0.0114(13) 0.0137(13) 0.0221(15) -0.0068(11) 0.0018(11) -0.0005(10)
N5 0.0132(14) 0.0247(16) 0.0212(14) 0.0061(12) 0.0034(11) -0.0090(11)
C1 0.0119(15) 0.0152(15) 0.0141(15) -0.0003(12) 0.0030(12) 0.0008(12)
C2 0.0097(14) 0.0146(15) 0.0137(15) 0.0015(12) 0.0022(12) 0.0024(12)
C3 0.0115(15) 0.0158(15) 0.0116(15) 0.0006(12) 0.0021(12) -0.0006(12)
C4 0.0113(15) 0.0210(16) 0.0100(14) -0.0018(12) -0.0013(12) 0.0008(12)
C5 0.0175(16) 0.0228(17) 0.0194(17) -0.0022(14) 0.0026(13) -0.0026(14)
C6 0.0161(17) 0.036(2) 0.0187(17) 0.0014(15) 0.0037(13) -0.0058(15)
C7 0.0220(18) 0.0278(19) 0.0186(17) -0.0030(14) 0.0025(14) 0.0073(14)
C8 0.0155(16) 0.0208(17) 0.0170(16) -0.0027(13) 0.0033(13) 0.0018(13)
C9 0.0058(14) 0.0161(16) 0.0178(16) -0.0021(12) -0.0004(12) 0.0006(12)
C10 0.0085(14) 0.0175(16) 0.0185(16) 0.0017(13) 0.0015(12) 0.0011(12)
C11 0.0101(15) 0.0133(15) 0.0253(17) 0.0014(13) 0.0025(13) -0.0021(12)
C12 0.0093(14) 0.0200(17) 0.0177(16) 0.0001(13) 0.0001(12) 0.0009(12)
C13 0.0108(14) 0.0130(15) 0.0173(16) 0.0036(12) -0.0009(12) 0.0010(12)
C14 0.0140(15) 0.0181(16) 0.0117(15) 0.0007(12) -0.0006(12) -0.0037(12)
C15 0.0148(15) 0.0160(16) 0.0135(15) -0.0012(12) 0.0021(12) 0.0004(12)
C16 0.0135(16) 0.0250(18) 0.0149(16) 0.0015(13) 0.0036(12) -0.0005(13)
C17 0.0232(18) 0.0165(16) 0.0239(18) 0.0028(14) 0.0008(14) -0.0054(13)
C18 0.0140(16) 0.0170(16) 0.0204(16) -0.0007(13) -0.0007(13) 0.0026(13)

loop_
_atom_type_symbol
_atom_type_description
_atom_type_scat_dispersion_real
_atom_type_scat_dispersion_imag
_atom_type_scat_source
C C 0.0033 0.0016 'International Tables Vol C Tables 4.2.6.8 and 6.1.1.4'
H H 0.0000 0.0000 'International Tables Vol C Tables 4.2.6.8 and 6.1.1.4'
N N 0.0061 0.0033 'International Tables Vol C Tables 4.2.6.8 and 6.1.1.4'
Cl Cl 0.1484 0.1585 'International Tables Vol C Tables 4.2.6.8 and 6.1.1.4'
Cu Cu 0.3201 1.2651 'International Tables Vol C Tables 4.2.6.8 and 6.1.1.4'

loop_
_geom_angle_atom_site_label_1
_geom_angle_atom_site_label_2
_geom_angle_atom_site_label_3
_geom_angle
Cl3 Cu1 Cl1 141.09(4)
Cl3 Cu1 Cl4 97.71(3)
Cl1 Cu1 Cl4 97.15(3)
Cl3 Cu1 Cl2 97.58(3)
Cl1 Cu1 Cl2 96.30(3)
Cl4 Cu1 Cl2 135.87(3)
C1 N1 C2 107.5(2)
C1 N2 C3 105.4(2)
C6 N3 C7 123.0(3)
C12 N4 C11 122.4(3)
C16 N5 C17 122.3(3)
N2 C1 N1 111.8(3)
N2 C1 C4 124.1(3)
N1 C1 C4 124.0(3)
N1 C2 C3 105.1(3)
N1 C2 C9 119.8(3)
C3 C2 C9 135.0(3)
N2 C3 C2 110.1(3)
N2 C3 C14 118.2(3)
C2 C3 C14 131.7(3)
C5 C4 C8 119.0(3)
C5 C4 C1 122.6(3)
C8 C4 C1 118.4(3)
C6 C5 C4 119.3(3)
N3 C6 C5 119.5(3)
N3 C7 C8 119.8(3)
C7 C8 C4 119.4(3)
C13 C9 C10 118.5(3)
C13 C9 C2 120.8(3)
C10 C9 C2 120.7(3)
C11 C10 C9 119.8(3)
N4 C11 C10 119.5(3)
N4 C12 C13 120.6(3)
C12 C13 C9 119.1(3)
C15 C14 C18 118.3(3)
C15 C14 C3 123.5(3)
C18 C14 C3 118.2(3)
C16 C15 C14 119.6(3)
N5 C16 C15 120.2(3)
N5 C17 C18 120.1(3)
C17 C18 C14 119.5(3)

loop_
_geom_bond_atom_site_label_1
_geom_bond_atom_site_label_2
_geom_bond_distance
Cu1 Cl3 2.2294(9)
Cu1 Cl1 2.2512(8)
Cu1 Cl4 2.2643(8)
Cu1 Cl2 2.2724(9)
N1 C1 1.357(4)
N1 C2 1.372(4)
N2 C1 1.324(4)
N2 C3 1.371(4)
N3 C6 1.330(5)
N3 C7 1.340(5)
N4 C12 1.332(4)
N4 C11 1.340(4)
N5 C16 1.335(4)
N5 C17 1.343(4)
C1 C4 1.463(4)
C2 C3 1.390(4)
C2 C9 1.467(4)
C3 C14 1.468(4)
C4 C5 1.390(4)
C4 C8 1.398(4)
C5 C6 1.384(5)
C7 C8 1.365(4)
C9 C13 1.399(4)
C9 C10 1.398(4)
C10 C11 1.372(4)
C12 C13 1.368(4)
C14 C15 1.396(4)
C14 C18 1.409(4)
C15 C16 1.379(4)
C17 C18 1.375(4)

loop_
_geom_torsion_atom_site_label_1
_geom_torsion_atom_site_label_2
_geom_torsion_atom_site_label_3
_geom_torsion_atom_site_label_4
_geom_torsion
C3 N2 C1 N1 -0.9(3)
C3 N2 C1 C4 174.5(3)
C2 N1 C1 N2 1.4(4)
C2 N1 C1 C4 -174.0(3)
C1 N1 C2 C3 -1.3(3)
C1 N1 C2 C9 176.0(3)
C1 N2 C3 C2 0.0(3)
C1 N2 C3 C14 179.1(3)
N1 C2 C3 N2 0.8(3)
C9 C2 C3 N2 -175.8(3)
N1 C2 C3 C14 -178.1(3)
C9 C2 C3 C14 5.2(6)
N2 C1 C4 C5 173.2(3)
N1 C1 C4 C5 -12.0(5)
N2 C1 C4 C8 -9.9(5)
N1 C1 C4 C8 165.0(3)
C8 C4 C5 C6 -1.3(5)
C1 C4 C5 C6 175.6(3)
C7 N3 C6 C5 1.4(5)
C4 C5 C6 N3 0.1(5)
C6 N3 C7 C8 -1.7(5)
N3 C7 C8 C4 0.4(5)
C5 C4 C8 C7 1.0(5)
C1 C4 C8 C7 -176.0(3)
N1 C2 C9 C13 -144.8(3)
C3 C2 C9 C13 31.5(5)
N1 C2 C9 C10 33.3(4)
C3 C2 C9 C10 -150.4(3)
C13 C9 C10 C11 -0.7(4)
C2 C9 C10 C11 -178.8(3)
C12 N4 C11 C10 0.0(4)
C9 C10 C11 N4 0.0(4)
C11 N4 C12 C13 0.7(5)
N4 C12 C13 C9 -1.3(4)
C10 C9 C13 C12 1.3(4)
C2 C9 C13 C12 179.4(3)
N2 C3 C14 C15 -156.9(3)
C2 C3 C14 C15 22.0(5)
N2 C3 C14 C18 21.5(4)
C2 C3 C14 C18 -159.6(3)
C18 C14 C15 C16 1.4(4)
C3 C14 C15 C16 179.7(3)
C17 N5 C16 C15 0.6(5)
C14 C15 C16 N5 -1.5(5)
C16 N5 C17 C18 0.3(5)
N5 C17 C18 C14 -0.4(5)
C15 C14 C18 C17 -0.5(5)
C3 C14 C18 C17 -178.9(3)
